data_7117677
loop_
_publ_author_name
'Bjarke S. Donslund'
'Alicia Monleon'
'Jesper Larsen'
'Lise Ibsen'
'Karl Anker Jorgensen'

_publ_section_title
;
 The stereoselective formation of highly substituted CF3-dihydropyrans as
 versatile building blocks
;
_journal_name_full Chem.Commun.
_journal_page_first 13666
_journal_paper_doi 10.1039/C5cc04874E
_journal_volume 51
_journal_year 2015
_chemical_absolute_configuration ad
_chemical_formula_moiety 'C24 H22 Br F3 O3'
_chemical_formula_sum 'C24 H22 Br F3 O3'
_chemical_formula_weight 495.32
_space_group_crystal_system orthorhombic
_space_group_IT_number 19
_space_group_name_Hall 'P 2ac 2ab'
_space_group_name_H-M_alt 'P 21 21 21'
_symmetry_space_group_name_Hall 'P 2ac 2ab'
_symmetry_space_group_name_H-M 'P 21 21 21'
_atom_sites_solution_hydrogens geom
_atom_sites_solution_primary direct
_audit_creation_date 2015-06-08
_audit_creation_method
;
Olex2 1.2
(compiled 2015.01.26 svn.r3150 for OlexSys, GUI svn.r4998)
;
_audit_update_record
;
2015-06-08 deposited with the CCDC.
2015-07-17 downloaded from the CCDC.
;
_cell_angle_alpha 90
_cell_angle_beta 90
_cell_angle_gamma 90
_cell_formula_units_Z 4
_cell_length_a 9.671(3)
_cell_length_b 10.892(3)
_cell_length_c 21.822(6)
_cell_measurement_reflns_used 1690
_cell_measurement_temperature 295.03(10)
_cell_measurement_theta_max 21.9050
_cell_measurement_theta_min 2.7480
_cell_volume 2298.7(11)
_computing_cell_refinement
;
CrysAlisPro, Agilent Technologies,
Version 1.171.37.31 (release 14-01-2014 CrysAlis171 .NET)
(compiled Jan 14 2014,18:38:05)
;
_computing_data_collection
;
CrysAlisPro, Agilent Technologies,
Version 1.171.37.31 (release 14-01-2014 CrysAlis171 .NET)
(compiled Jan 14 2014,18:38:05)
;
_computing_data_reduction
;
CrysAlisPro, Agilent Technologies,
Version 1.171.37.31 (release 14-01-2014 CrysAlis171 .NET)
(compiled Jan 14 2014,18:38:05)
;
_computing_molecular_graphics 'Olex2 (Dolomanov et al., 2009)'
_computing_publication_material 'Olex2 (Dolomanov et al., 2009)'
_computing_structure_refinement 'ShelXL (Sheldrick, 2008)'
_computing_structure_solution 'ShelXS (Sheldrick, 2008)'
_diffrn_ambient_environment air
_diffrn_ambient_temperature 295.03(10)
_diffrn_detector 'CCD plate'
_diffrn_detector_area_resol_mean 10.3590
_diffrn_detector_type Atlas
_diffrn_measured_fraction_theta_full 0.999
_diffrn_measured_fraction_theta_max 0.876
_diffrn_measurement_details
;
  1 omega  -16.00   86.00   1.0000   30.0000
omega____ theta____ kappa____ phi______ frames
    -       10.3194   77.0000 -150.0000 102

  2 omega  -29.00   26.00   1.0000   30.0000
omega____ theta____ kappa____ phi______ frames
    -      -11.4132   57.0000   30.0000 55
;
_diffrn_measurement_device 'four-circle diffractometer'
_diffrn_measurement_device_type 'SuperNova, Single source at offset, Atlas'
_diffrn_measurement_method '\w scans'
_diffrn_orient_matrix_UB_11 -0.0359223000
_diffrn_orient_matrix_UB_12 -0.0535025000
_diffrn_orient_matrix_UB_13 -0.0094839000
_diffrn_orient_matrix_UB_21 -0.0620848000
_diffrn_orient_matrix_UB_22 0.0345230000
_diffrn_orient_matrix_UB_23 -0.0029075000
_diffrn_orient_matrix_UB_31 0.0168489000
_diffrn_orient_matrix_UB_32 0.0132777000
_diffrn_orient_matrix_UB_33 -0.0308678000
_diffrn_radiation_monochromator mirror
_diffrn_radiation_probe x-ray
_diffrn_radiation_type MoK\a
_diffrn_radiation_wavelength 0.71073
_diffrn_reflns_av_R_equivalents 0.0726
_diffrn_reflns_av_unetI/netI 0.1533
_diffrn_reflns_laue_measured_fraction_full 0.999
_diffrn_reflns_laue_measured_fraction_max 0.876
_diffrn_reflns_limit_h_max 8
_diffrn_reflns_limit_h_min -12
_diffrn_reflns_limit_k_max 11
_diffrn_reflns_limit_k_min -14
_diffrn_reflns_limit_l_max 29
_diffrn_reflns_limit_l_min -29
_diffrn_reflns_number 10758
_diffrn_reflns_point_group_measured_fraction_full 1.000
_diffrn_reflns_point_group_measured_fraction_max 0.835
_diffrn_reflns_theta_full 26.000
_diffrn_reflns_theta_max 29.652
_diffrn_reflns_theta_min 2.303
_diffrn_source 'SuperNova (Mo) X-ray Source'
_diffrn_source_type 'Agilent Mova'
_exptl_absorpt_coefficient_mu 1.834
_exptl_absorpt_correction_T_max 1.00000
_exptl_absorpt_correction_T_min 0.12958
_exptl_absorpt_correction_type multi-scan
_exptl_absorpt_process_details
;
CrysAlisPro, Agilent Technologies,
Version 1.171.37.31 (release 14-01-2014 CrysAlis171 .NET)
(compiled Jan 14 2014,18:38:05)
Empirical absorption correction using spherical harmonics,
 implemented in SCALE3 ABSPACK scaling algorithm.
Empirical absorption correction using spherical harmonics,
 implemented in SCALE3 ABSPACK scaling algorithm.
;
_exptl_crystal_density_diffrn 1.431
_exptl_crystal_F_000 1008
_refine_diff_density_max 0.926
_refine_diff_density_min -0.920
_refine_diff_density_rms 0.118
_refine_ls_abs_structure_details
;
 Flack x determined using 755 quotients [(I+)-(I-)]/[(I+)+(I-)]
 (Parsons, Flack and Wagner, Acta Cryst. B69 (2013) 249-259).
;
_refine_ls_abs_structure_Flack 0.012(13)
_refine_ls_extinction_coef .
_refine_ls_extinction_method none
_refine_ls_goodness_of_fit_ref 1.038
_refine_ls_hydrogen_treatment constr
_refine_ls_matrix_type full
_refine_ls_number_parameters 261
_refine_ls_number_reflns 5412
_refine_ls_number_restraints 0
_refine_ls_restrained_S_all 1.038
_refine_ls_R_factor_all 0.1616
_refine_ls_R_factor_gt 0.0803
_refine_ls_shift/su_max 0.000
_refine_ls_shift/su_mean 0.000
_refine_ls_structure_factor_coef Fsqd
_refine_ls_weighting_details 'w=1/[\s^2^(Fo^2^)+(0.0590P)^2^+3.6410P] where P=(Fo^2^+2Fc^2^)/3'
_refine_ls_weighting_scheme calc
_refine_ls_wR_factor_gt 0.1542
_refine_ls_wR_factor_ref 0.1943
_reflns_Friedel_coverage 0.694
_reflns_friedel_fraction_full 1.000
_reflns_friedel_fraction_max 0.782
_reflns_number_gt 2918
_reflns_number_total 5412
_reflns_threshold_expression 'I > 2\s(I)'
_cod_data_source_file c5cc04874e2.cif
_cod_data_source_block exp_2423
_cod_original_cell_volume 2298.6(12)
_cod_database_code 7117677
_chemical_oxdiff_formula C22H17F3O3Br
_shelx_space_group_comment
;
The symmetry employed for this shelxl refinement is uniquely defined
by the following loop, which should always be used as a source of
symmetry information in preference to the above space-group names.
They are only intended as comments.
;
_reflns_odcompleteness_completeness 99.82
_reflns_odcompleteness_iscentric 1
_reflns_odcompleteness_theta 26.32
_olex2_refinement_description
;
1. Fixed Uiso
 At 1.2 times of:
  All C(H) groups, All C(H,H) groups
 At 1.5 times of:
  All C(H,H,H) groups
2.a Ternary CH refined with riding coordinates:
 C0AA(H0AA), C14(H14), C20(H20)
2.b Secondary CH2 refined with riding coordinates:
 C16(H16A,H16B), C1(H1A,H1B)
2.c Aromatic/amide H refined with riding coordinates:
 C5(H5), C11(H11), C13(H13), C17(H17), C18(H18), C19(H19), C24(H24), C26(H26),
 C3(H3), C4(H4), C1AA(H1AA), C9(H9)
2.d Idealised Me refined as rotating group:
 C2(H2A,H2B,H2C)
;
_shelx_shelxl_version_number 2014/7
_olex2_submission_special_instructions 'No special instructions were received'

loop_
_space_group_symop_operation_xyz
'x, y, z'
'-x+1/2, -y, z+1/2'
'x+1/2, -y+1/2, -z'
'-x, y+1/2, -z+1/2'

loop_
_atom_site_label
_atom_site_type_symbol
_atom_site_fract_x
_atom_site_fract_y
_atom_site_fract_z
_atom_site_U_iso_or_equiv
_atom_site_adp_type
_atom_site_occupancy
_atom_site_site_symmetry_order
_atom_site_calc_flag
_atom_site_refinement_flags_posn
_atom_site_refinement_flags_adp
_atom_site_refinement_flags_occupancy
_atom_site_disorder_assembly
_atom_site_disorder_group
Br1 Br -0.48733(12) -0.61318(10) -0.08509(4) 0.0433(3) Uani 1 1 d . . . . .
F1 F -0.4936(8) -0.8729(6) -0.0522(3) 0.0568(17) Uani 1 1 d . . . . .
F2 F -0.6762(7) -0.9012(5) 0.0025(2) 0.0425(16) Uani 1 1 d . . . . .
F4 F -0.6531(8) -0.9998(5) -0.0824(3) 0.0555(19) Uani 1 1 d . . . . .
C5 C -1.1429(10) -0.8970(9) -0.0831(4) 0.034(2) Uani 1 1 d . . . . .
H5 H -1.1495 -0.8663 -0.0435 0.041 Uiso 1 1 calc R . . . .
O6 O -1.3227(18) -1.1829(9) -0.0686(4) 0.137(7) Uani 1 1 d . . . . .
O7 O -0.8450(7) -0.8336(6) -0.0979(3) 0.0320(17) Uani 1 1 d . . . . .
C8 C -0.6952(11) -0.5151(8) -0.1898(4) 0.029(2) Uani 1 1 d . . . . .
C0AA C -0.7647(11) -0.5875(9) -0.1380(4) 0.031(2) Uani 1 1 d . . . . .
H0AA H -0.7960 -0.5275 -0.1075 0.037 Uiso 1 1 calc R . . . .
C10 C -1.0082(13) -0.5688(9) -0.1842(5) 0.045(3) Uani 1 1 d . . . . .
C11 C -0.7062(11) -0.3882(10) -0.1934(5) 0.037(2) Uani 1 1 d . . . . .
H11 H -0.7514 -0.3454 -0.1624 0.044 Uiso 1 1 calc R . . . .
C12 C -0.7093(10) -0.7895(9) -0.0885(5) 0.030(2) Uani 1 1 d . . . . .
C13 C -0.5827(11) -0.3864(11) -0.2903(5) 0.041(3) Uani 1 1 d . . . . .
H13 H -0.5470 -0.3440 -0.3237 0.049 Uiso 1 1 calc R . . . .
C14 C -0.8944(10) -0.6549(9) -0.1615(4) 0.030(2) Uani 1 1 d . . . . .
H14 H -0.8657 -0.7054 -0.1965 0.036 Uiso 1 1 calc R . . . .
C15 C -0.6671(12) -0.6762(9) -0.1050(4) 0.032(3) Uani 1 1 d . . . . .
C16 C -1.0808(12) -0.8141(9) -0.1318(5) 0.035(3) Uani 1 1 d . . . . .
H16A H -1.1509 -0.7559 -0.1446 0.043 Uiso 1 1 calc R . . . .
H16B H -1.0575 -0.8641 -0.1671 0.043 Uiso 1 1 calc R . . . .
C17 C -0.6265(11) -0.5780(9) -0.2368(4) 0.031(2) Uani 1 1 d . . . . .
H17 H -0.6184 -0.6630 -0.2352 0.037 Uiso 1 1 calc R . . . .
C18 C -0.6508(13) -0.3241(10) -0.2426(5) 0.046(3) Uani 1 1 d . . . . .
H18 H -0.6587 -0.2391 -0.2440 0.055 Uiso 1 1 calc R . . . .
C19 C -1.0585(13) -0.5806(12) -0.2439(6) 0.063(4) Uani 1 1 d . . . . .
H19 H -1.0207 -0.6387 -0.2703 0.076 Uiso 1 1 calc R . . . .
C20 C -0.9518(10) -0.7423(9) -0.1125(4) 0.028(2) Uani 1 1 d . . . . .
H20 H -0.9730 -0.6951 -0.0755 0.034 Uiso 1 1 calc R . . . .
O21 O -1.2837(10) -1.0500(7) 0.0062(3) 0.059(3) Uani 1 1 d . . . . .
C22 C -1.2644(17) -1.0795(10) -0.0464(5) 0.061(4) Uani 1 1 d . . . . .
C23 C -0.6328(12) -0.8906(10) -0.0554(4) 0.037(2) Uani 1 1 d . . . . .
C24 C -1.1887(12) -1.0103(9) -0.0932(5) 0.039(3) Uani 1 1 d . . . . .
H24 H -1.1722 -1.0468 -0.1310 0.047 Uiso 1 1 calc R . . . .
C26 C -0.5702(12) -0.5132(10) -0.2860(5) 0.037(3) Uani 1 1 d . . . . .
H26 H -0.5234 -0.5558 -0.3165 0.044 Uiso 1 1 calc R . . . .
C3 C -1.0647(14) -0.4789(12) -0.1456(8) 0.069(4) Uani 1 1 d . . . . .
H3 H -1.0311 -0.4678 -0.1061 0.083 Uiso 1 1 calc R . . . .
C4 C -1.1788(19) -0.4021(16) -0.1694(8) 0.094(5) Uiso 1 1 d . . . . .
H4 H -1.2197 -0.3409 -0.1459 0.113 Uiso 1 1 calc R . . . .
C1AA C -1.217(2) -0.4246(16) -0.2235(9) 0.101(6) Uiso 1 1 d . . . . .
H1AA H -1.2927 -0.3783 -0.2366 0.121 Uiso 1 1 calc R . . . .
C9 C -1.170(2) -0.5020(16) -0.2645(9) 0.101(6) Uiso 1 1 d . . . . .
H9 H -1.2052 -0.5059 -0.3041 0.121 Uiso 1 1 calc R . . . .
C1 C -1.4576(16) -1.2554(13) -0.0300(7) 0.079(5) Uani 1 1 d . . . . .
H1A H -1.5146 -1.2007 -0.0058 0.094 Uiso 1 1 calc R . . . .
H1B H -1.5134 -1.3089 -0.0555 0.094 Uiso 1 1 calc R . . . .
C2 C -1.349(2) -1.319(2) 0.0050(10) 0.140(8) Uiso 1 1 d . . . . .
H2A H -1.2770 -1.3451 -0.0224 0.210 Uiso 1 1 calc GR . . . .
H2B H -1.3880 -1.3895 0.0251 0.210 Uiso 1 1 calc GR . . . .
H2C H -1.3113 -1.2643 0.0351 0.210 Uiso 1 1 calc GR . . . .

loop_
_atom_site_aniso_label
_atom_site_aniso_U_11
_atom_site_aniso_U_22
_atom_site_aniso_U_33
_atom_site_aniso_U_23
_atom_site_aniso_U_13
_atom_site_aniso_U_12
Br1 0.0371(7) 0.0507(6) 0.0423(5) -0.0078(5) -0.0095(6) 0.0008(6)
F1 0.038(4) 0.069(4) 0.064(4) 0.024(3) -0.006(4) 0.010(5)
F2 0.048(4) 0.049(4) 0.031(3) 0.009(3) -0.009(3) 0.003(3)
F4 0.077(5) 0.044(3) 0.046(3) -0.014(4) -0.021(4) 0.027(3)
C5 0.034(6) 0.039(5) 0.028(4) 0.010(6) -0.005(5) 0.000(5)
O6 0.30(2) 0.066(6) 0.045(5) 0.009(5) 0.004(8) -0.114(9)
O7 0.029(4) 0.038(4) 0.028(4) 0.001(3) -0.004(3) 0.008(3)
C8 0.030(7) 0.027(5) 0.029(5) 0.003(4) -0.010(5) 0.006(5)
C0AA 0.030(6) 0.038(6) 0.024(4) -0.005(4) -0.001(4) 0.008(5)
C10 0.030(7) 0.045(6) 0.059(6) 0.036(5) -0.009(7) 0.001(6)
C11 0.035(7) 0.033(5) 0.042(5) -0.007(6) 0.008(5) 0.007(6)
C12 0.025(6) 0.040(5) 0.025(5) -0.011(5) -0.010(5) 0.006(4)
C13 0.032(7) 0.055(7) 0.036(5) 0.013(6) -0.006(5) -0.002(6)
C14 0.027(6) 0.039(6) 0.025(5) 0.005(4) 0.004(4) -0.002(5)
C15 0.039(7) 0.041(6) 0.017(4) -0.006(4) -0.006(4) 0.003(5)
C16 0.039(7) 0.034(6) 0.034(5) 0.010(5) 0.002(5) 0.001(5)
C17 0.029(7) 0.034(6) 0.031(5) 0.004(4) -0.003(5) 0.001(5)
C18 0.037(8) 0.039(6) 0.061(8) 0.003(6) -0.011(6) -0.012(6)
C19 0.037(8) 0.073(9) 0.081(9) 0.049(8) -0.022(7) -0.022(7)
C20 0.026(6) 0.030(5) 0.029(5) 0.004(4) -0.005(4) 0.009(5)
O21 0.090(8) 0.051(5) 0.034(4) 0.005(4) -0.005(4) -0.034(5)
C22 0.111(13) 0.037(7) 0.034(6) 0.014(5) -0.029(7) -0.026(7)
C23 0.038(7) 0.040(6) 0.032(5) -0.003(5) -0.009(5) 0.008(6)
C24 0.055(8) 0.032(5) 0.031(5) 0.006(5) -0.005(6) -0.006(5)
C26 0.033(7) 0.042(6) 0.035(5) 0.003(5) -0.002(5) 0.002(5)
C3 0.036(9) 0.052(8) 0.120(12) 0.035(9) 0.017(9) 0.007(7)
C1 0.086(14) 0.074(9) 0.075(9) 0.012(8) -0.003(9) 0.038(9)

loop_
_atom_type_symbol
_atom_type_description
_atom_type_scat_dispersion_real
_atom_type_scat_dispersion_imag
_atom_type_scat_source
C C 0.0033 0.0016 'International Tables Vol C Tables 4.2.6.8 and 6.1.1.4'
H H 0.0000 0.0000 'International Tables Vol C Tables 4.2.6.8 and 6.1.1.4'
Br Br -0.2901 2.4595 'International Tables Vol C Tables 4.2.6.8 and 6.1.1.4'
F F 0.0171 0.0103 'International Tables Vol C Tables 4.2.6.8 and 6.1.1.4'
O O 0.0106 0.0060 'International Tables Vol C Tables 4.2.6.8 and 6.1.1.4'

loop_
_exptl_crystal_face_index_h
_exptl_crystal_face_index_k
_exptl_crystal_face_index_l
_exptl_crystal_face_perp_dist
_exptl_oxdiff_crystal_face_indexfrac_h
_exptl_oxdiff_crystal_face_indexfrac_k
_exptl_oxdiff_crystal_face_indexfrac_l
_exptl_oxdiff_crystal_face_x
_exptl_oxdiff_crystal_face_y
_exptl_oxdiff_crystal_face_z
0 0 -1 0.0811 -0.0000 -0.0000 -1.0000 -0.0094 -0.0028 -0.0305
0 0 1 0.0473 0.0000 0.0000 1.0000 0.0094 0.0028 0.0305
-1 0 0 0.0852 -1.0000 -0.0000 0.0000 -0.0358 -0.0619 0.0170
1 0 0 0.0541 1.0000 0.0000 -0.0000 0.0358 0.0619 -0.0170
-1 5 0 0.0859 -1.0000 5.0000 0.0000 -0.3020 0.1085 0.0813
0 5 -2 0.0967 -0.0000 5.0000 -2.0000 -0.2849 0.1648 0.0033
0 5 -2 0.0524 -0.0000 5.0000 -2.0000 -0.2849 0.1648 0.0033
0 5 -2 0.1018 -0.0000 5.0000 -2.0000 -0.2849 0.1648 0.0033
0 5 -2 0.0575 -0.0000 5.0000 -2.0000 -0.2849 0.1648 0.0033
0 5 -2 0.0951 -0.0000 5.0000 -2.0000 -0.2849 0.1648 0.0033
0 5 -3 0.0362 -0.0000 5.0000 -3.0000 -0.2942 0.1619 -0.0271

loop_
_geom_angle_atom_site_label_1
_geom_angle_atom_site_label_2
_geom_angle_atom_site_label_3
_geom_angle
_geom_angle_site_symmetry_1
_geom_angle_site_symmetry_3
C16 C5 H5 117.7 . .
C24 C5 H5 117.7 . .
C24 C5 C16 124.7(9) . .
C22 O6 C1 121.1(11) . .
C12 O7 C20 117.0(7) . .
C11 C8 C0AA 121.4(9) . .
C11 C8 C17 118.8(9) . .
C17 C8 C0AA 119.7(8) . .
C8 C0AA H0AA 107.0 . .
C8 C0AA C14 110.8(7) . .
C14 C0AA H0AA 107.0 . .
C15 C0AA C8 113.7(8) . .
C15 C0AA H0AA 107.0 . .
C15 C0AA C14 111.0(8) . .
C19 C10 C14 119.7(11) . .
C19 C10 C3 119.2(12) . .
C3 C10 C14 121.0(10) . .
C8 C11 H11 119.5 . .
C18 C11 C8 121.0(10) . .
C18 C11 H11 119.5 . .
O7 C12 C23 106.0(8) . .
C15 C12 O7 123.7(9) . .
C15 C12 C23 130.3(10) . .
C18 C13 H13 121.0 . .
C26 C13 H13 121.0 . .
C26 C13 C18 118.0(10) . .
C0AA C14 H14 107.2 . .
C10 C14 C0AA 113.7(9) . .
C10 C14 H14 107.2 . .
C10 C14 C20 110.2(8) . .
C20 C14 C0AA 110.9(8) . .
C20 C14 H14 107.2 . .
C0AA C15 Br1 116.0(7) . .
C12 C15 Br1 122.8(8) . .
C12 C15 C0AA 121.1(10) . .
C5 C16 H16A 108.3 . .
C5 C16 H16B 108.3 . .
C5 C16 C20 115.7(9) . .
H16A C16 H16B 107.4 . .
C20 C16 H16A 108.3 . .
C20 C16 H16B 108.3 . .
C8 C17 H17 120.0 . .
C26 C17 C8 120.1(9) . .
C26 C17 H17 120.0 . .
C11 C18 C13 120.7(10) . .
C11 C18 H18 119.6 . .
C13 C18 H18 119.6 . .
C10 C19 H19 120.2 . .
C10 C19 C9 119.6(15) . .
C9 C19 H19 120.2 . .
O7 C20 C14 108.5(8) . .
O7 C20 C16 106.7(7) . .
O7 C20 H20 108.9 . .
C14 C20 H20 108.9 . .
C16 C20 C14 114.8(8) . .
C16 C20 H20 108.9 . .
O6 C22 C24 112.7(10) . .
O21 C22 O6 120.0(12) . .
O21 C22 C24 127.2(10) . .
F1 C23 C12 113.9(9) . .
F2 C23 F1 105.9(8) . .
F2 C23 F4 107.1(9) . .
F2 C23 C12 111.2(9) . .
F4 C23 F1 107.0(9) . .
F4 C23 C12 111.3(8) . .
C5 C24 C22 121.9(10) . .
C5 C24 H24 119.0 . .
C22 C24 H24 119.0 . .
C13 C26 C17 121.4(10) . .
C13 C26 H26 119.3 . .
C17 C26 H26 119.3 . .
C10 C3 H3 120.8 . .
C10 C3 C4 118.4(15) . .
C4 C3 H3 120.8 . .
C3 C4 H4 122.0 . .
C1AA C4 C3 116.0(18) . .
C1AA C4 H4 122.0 . .
C4 C1AA H1AA 114.4 . .
C4 C1AA C9 131(2) . .
C9 C1AA H1AA 114.4 . .
C19 C9 H9 122.3 . .
C1AA C9 C19 115.4(18) . .
C1AA C9 H9 122.3 . .
O6 C1 H1A 114.3 . .
O6 C1 H1B 114.3 . .
H1A C1 H1B 111.5 . .
C2 C1 O6 86.0(13) . .
C2 C1 H1A 114.3 . .
C2 C1 H1B 114.3 . .
C1 C2 H2A 109.5 . .
C1 C2 H2B 109.5 . .
C1 C2 H2C 109.5 . .
H2A C2 H2B 109.5 . .
H2A C2 H2C 109.5 . .
H2B C2 H2C 109.5 . .

loop_
_geom_bond_atom_site_label_1
_geom_bond_atom_site_label_2
_geom_bond_distance
_geom_bond_site_symmetry_2
Br1 C15 1.919(11) .
F1 C23 1.362(13) .
F2 C23 1.336(11) .
F4 C23 1.342(12) .
C5 H5 0.9300 .
C5 C16 1.517(13) .
C5 C24 1.329(13) .
O6 C22 1.350(13) .
O6 C1 1.742(19) .
O7 C12 1.413(12) .
O7 C20 1.469(11) .
C8 C0AA 1.533(14) .
C8 C11 1.389(14) .
C8 C17 1.401(13) .
C0AA H0AA 0.9800 .
C0AA C14 1.541(14) .
C0AA C15 1.531(13) .
C10 C14 1.528(15) .
C10 C19 1.397(17) .
C10 C3 1.401(18) .
C11 H11 0.9300 .
C11 C18 1.388(15) .
C12 C15 1.348(14) .
C12 C23 1.511(13) .
C13 H13 0.9300 .
C13 C18 1.406(15) .
C13 C26 1.389(16) .
C14 H14 0.9800 .
C14 C20 1.537(13) .
C16 H16A 0.9700 .
C16 H16B 0.9700 .
C16 C20 1.532(14) .
C17 H17 0.9300 .
C17 C26 1.395(13) .
C18 H18 0.9300 .
C19 H19 0.9300 .
C19 C9 1.45(2) .
C20 H20 0.9800 .
O21 C22 1.206(14) .
C22 C24 1.465(16) .
C24 H24 0.9300 .
C26 H26 0.9300 .
C3 H3 0.9300 .
C3 C4 1.48(2) .
C4 H4 0.9300 .
C4 C1AA 1.26(2) .
C1AA H1AA 0.9300 .
C1AA C9 1.31(2) .
C9 H9 0.9300 .
C1 H1A 0.9700 .
C1 H1B 0.9700 .
C1 C2 1.47(2) .
C2 H2A 0.9600 .
C2 H2B 0.9600 .
C2 H2C 0.9600 .

loop_
_geom_torsion_atom_site_label_1
_geom_torsion_atom_site_label_2
_geom_torsion_atom_site_label_3
_geom_torsion_atom_site_label_4
_geom_torsion
_geom_torsion_site_symmetry_1
_geom_torsion_site_symmetry_2
_geom_torsion_site_symmetry_3
_geom_torsion_site_symmetry_4
C5 C16 C20 O7 62.3(10) . . . .
C5 C16 C20 C14 -177.5(9) . . . .
O6 C22 C24 C5 169.1(13) . . . .
O7 C12 C15 Br1 174.2(6) . . . .
O7 C12 C15 C0AA -2.5(14) . . . .
O7 C12 C23 F1 168.9(7) . . . .
O7 C12 C23 F2 -71.5(10) . . . .
O7 C12 C23 F4 47.8(11) . . . .
C8 C0AA C14 C10 -63.5(11) . . . .
C8 C0AA C14 C20 171.6(8) . . . .
C8 C0AA C15 Br1 44.1(10) . . . .
C8 C0AA C15 C12 -139.0(9) . . . .
C8 C11 C18 C13 0.4(17) . . . .
C8 C17 C26 C13 -1.2(16) . . . .
C0AA C8 C11 C18 -175.7(10) . . . .
C0AA C8 C17 C26 176.2(9) . . . .
C0AA C14 C20 O7 -60.6(10) . . . .
C0AA C14 C20 C16 -179.8(8) . . . .
C10 C14 C20 O7 172.6(8) . . . .
C10 C14 C20 C16 53.4(11) . . . .
C10 C19 C9 C1AA -1(2) . . . .
C10 C3 C4 C1AA 0(2) . . . .
C11 C8 C0AA C14 105.1(11) . . . .
C11 C8 C0AA C15 -129.1(10) . . . .
C11 C8 C17 C26 0.2(15) . . . .
C12 O7 C20 C14 45.7(10) . . . .
C12 O7 C20 C16 169.9(7) . . . .
C14 C0AA C15 Br1 169.9(6) . . . .
C14 C0AA C15 C12 -13.3(12) . . . .
C14 C10 C19 C9 177.7(12) . . . .
C14 C10 C3 C4 -177.3(11) . . . .
C15 C0AA C14 C10 169.1(8) . . . .
C15 C0AA C14 C20 44.3(10) . . . .
C15 C12 C23 F1 -13.9(15) . . . .
C15 C12 C23 F2 105.7(13) . . . .
C15 C12 C23 F4 -135.0(11) . . . .
C16 C5 C24 C22 -171.6(11) . . . .
C17 C8 C0AA C14 -70.8(12) . . . .
C17 C8 C0AA C15 55.0(12) . . . .
C17 C8 C11 C18 0.2(16) . . . .
C18 C13 C26 C17 1.7(16) . . . .
C19 C10 C14 C0AA 123.5(11) . . . .
C19 C10 C14 C20 -111.3(11) . . . .
C19 C10 C3 C4 1.8(18) . . . .
C20 O7 C12 C15 -15.0(13) . . . .
C20 O7 C12 C23 162.4(7) . . . .
O21 C22 C24 C5 -7(2) . . . .
C22 O6 C1 C2 -86.3(16) . . . .
C23 C12 C15 Br1 -2.6(15) . . . .
C23 C12 C15 C0AA -179.2(9) . . . .
C24 C5 C16 C20 -137.2(11) . . . .
C26 C13 C18 C11 -1.3(17) . . . .
C3 C10 C14 C0AA -57.4(13) . . . .
C3 C10 C14 C20 67.8(13) . . . .
C3 C10 C19 C9 -1.4(18) . . . .
C3 C4 C1AA C9 -3(3) . . . .
C4 C1AA C9 C19 4(3) . . . .
C1 O6 C22 O21 16(2) . . . .
C1 O6 C22 C24 -160.6(11) . . . .
